data_1561463
loop_
_publ_author_name
'Kususe, Yoshiro'
'Yoshida, Suguru'
'Fujita, Koji'
'Akamatsu, Hirofumi'
'Fukuzumi, Masafumi'
'Murai, Shunsuke'
'Tanaka, Katsuhisa'

_publ_section_title
;
 Structural phase transitions in EuNbO3 perovskite
;
_journal_name_full 'Journal of Solid State Chemistry'
_journal_page_first 192
_journal_page_last 199
_journal_paper_doi 10.1016/j.jssc.2016.04.032
_journal_volume 239
_journal_year 2016
_chemical_formula_moiety 'Eu Nb O3'
_chemical_formula_sum 'Eu Nb O3'
_chemical_formula_weight 292.869
_space_group_IT_number 221
_space_group_name_Hall '-P 4 2 3'
_space_group_name_H-M_alt 'P m -3 m'
_symmetry_cell_setting cubic
_symmetry_Int_Tables_number 221
_symmetry_space_group_name_Hall '-P 4 2 3'
_symmetry_space_group_name_H-M 'P m -3 m'
_cell_angle_alpha 90
_cell_angle_beta 90
_cell_angle_gamma 90
_cell_formula_units_Z 1
_cell_length_a 4.02753(3)
_cell_length_b 4.02753(3)
_cell_length_c 4.02753(3)
_cell_measurement_reflns_used 42
_cell_measurement_temperature 500
_cell_measurement_theta_max 74.239
_cell_measurement_theta_min 11.387
_cell_volume 65.3306(8)
_computing_cell_refinement 'RIETAN-FP (Izumi and Momma, 2007)'
_computing_molecular_graphics 'VESTA (Momma and Izumi, 2008)'
_computing_structure_refinement 'RIETAN-FP (Izumi and Momma, 2007)'
_diffrn_ambient_temperature 500
_diffrn_radiation_wavelength 0.799150
_diffrn_source synchrotron
_exptl_crystal_density_diffrn 7.4440
_exptl_crystal_density_method 'not measured'
_exptl_crystal_F_000 128.00
_pd_calc_method 'Rietveld Refinement'
_pd_char_colour dark-blue
_pd_instr_location ' ?'
_pd_meas_2theta_range_inc 0.0100
_pd_meas_2theta_range_max 77.4300
_pd_meas_2theta_range_min 0.0000
_pd_meas_number_of_points 7744
_pd_meas_scan_method step
_pd_proc_2theta_range_inc 0.0100
_pd_proc_2theta_range_max 75.0000
_pd_proc_2theta_range_min 10.0000
_pd_proc_ls_background_function 'Legendre polynomials'
_pd_proc_ls_pref_orient_corr ' ?'
_pd_proc_ls_profile_function 'split pseudo-Voigt function'
_pd_proc_ls_prof_R_factor 0.05225
_pd_proc_ls_prof_wR_expected 0.06810
_pd_proc_ls_prof_wR_factor 0.07821
_pd_spec_mounting ' ?'
_pd_spec_mount_mode reflection
_pd_spec_shape flat_sheet
_refine_diff_density_max 0.0
_refine_diff_density_min 0.0
_refine_ls_extinction_method none
_refine_ls_goodness_of_fit_all 1.1485
_refine_ls_matrix_type full
_refine_ls_number_constraints 0
_refine_ls_number_parameters 27
_refine_ls_number_restraints 0
_refine_ls_R_factor_all 0.02452
_refine_ls_R_Fsqd_factor 0.04665
_refine_ls_R_I_factor 0.02161
_refine_ls_shift/su_max 0.0
_refine_ls_weighting_details 1/<i>y</i>~i~
_refine_ls_weighting_scheme sigma
_cod_data_source_file JSSC-2016-239-192.cif
_cod_data_source_block single_phase_500K
_cod_original_cell_volume 65.3306(9)
_cod_database_code 1561463

loop_
_symmetry_equiv_pos_site_id
_symmetry_equiv_pos_as_xyz
1 x,y,z
2 -x,-y,z
3 -x,y,-z
4 x,-y,-z
5 z,x,y
6 z,-x,-y
7 -z,-x,y
8 -z,x,-y
9 y,z,x
10 -y,z,-x
11 y,-z,-x
12 -y,-z,x
13 y,x,-z
14 -y,-x,-z
15 y,-x,z
16 -y,x,z
17 x,z,-y
18 -x,z,y
19 -x,-z,-y
20 x,-z,y
21 z,y,-x
22 z,-y,x
23 -z,y,x
24 -z,-y,-x
25 -x,-y,-z
26 x,y,-z
27 x,-y,z
28 -x,y,z
29 -z,-x,-y
30 -z,x,y
31 z,x,-y
32 z,-x,y
33 -y,-z,-x
34 y,-z,x
35 -y,z,x
36 y,z,-x
37 -y,-x,z
38 y,x,z
39 -y,x,-z
40 y,-x,-z
41 -x,-z,y
42 x,-z,-y
43 x,z,y
44 -x,z,-y
45 -z,-y,x
46 -z,y,-x
47 z,-y,-x
48 z,y,x

loop_
_atom_site_label
_atom_site_occupancy
_atom_site_fract_x
_atom_site_fract_y
_atom_site_fract_z
_atom_site_adp_type
_atom_site_U_iso_or_equiv
_atom_site_type_symbol
Eu1 1.0 0.500000 0.500000 0.500000 Uiso 0.0173(2) Eu
Nb1 1.0 0.000000 0.000000 0.000000 Uiso 0.0035(2) Nb
O1 1.0 0.500000 0.000000 0.000000 Uiso 0.0149(7) O

loop_
_atom_type_symbol
_atom_type_description
_atom_type_scat_dispersion_real
_atom_type_scat_dispersion_imag
_atom_type_scat_source
Eu Eu -0.5094 4.4957 'International Tables for Crystallography, Vol. C'
Nb Nb -1.5071 0.7711 'International Tables for Crystallography, Vol. C'
O O- 0.0113 0.0079 'International Tables for Crystallography, Vol. C'

loop_
_geom_angle_atom_site_label_1
_geom_angle_atom_site_label_2
_geom_angle_atom_site_label_3
_geom_angle
_geom_angle_site_symmetry_1
_geom_angle_site_symmetry_2
_geom_angle_site_symmetry_3
O1 Eu1 O1 60 1_555 . 5_555
O1 Eu1 O1 60 1_555 . 9_555
O1 Eu1 O1 60 1_555 . 5_655
O1 Eu1 O1 60 1_555 . 9_655
O1 Eu1 O1 90 1_555 . 1_565
O1 Eu1 O1 120 1_555 . 9_565
O1 Eu1 O1 120 1_555 . 9_665
O1 Eu1 O1 90 1_555 . 1_556
O1 Eu1 O1 120 1_555 . 5_556
O1 Eu1 O1 120 1_555 . 5_656
O1 Eu1 O1 180 1_555 . 1_566
O1 Eu1 Nb1 35.2644 1_555 . 1_555
O1 Eu1 Nb1 35.2644 1_555 . 1_655
O1 Eu1 Nb1 90 1_555 . 1_565
O1 Eu1 Nb1 90 1_555 . 1_665
O1 Eu1 Nb1 90 1_555 . 1_556
O1 Eu1 Nb1 90 1_555 . 1_656
O1 Eu1 Nb1 144.7356 1_555 . 1_566
O1 Eu1 Nb1 144.7356 1_555 . 1_666
O1 Eu1 O1 60 5_555 . 9_555
O1 Eu1 O1 90 5_555 . 5_655
O1 Eu1 O1 120 5_555 . 9_655
O1 Eu1 O1 60 5_555 . 1_565
O1 Eu1 O1 60 5_555 . 9_565
O1 Eu1 O1 120 5_555 . 9_665
O1 Eu1 O1 120 5_555 . 1_556
O1 Eu1 O1 90 5_555 . 5_556
O1 Eu1 O1 180 5_555 . 5_656
O1 Eu1 O1 120 5_555 . 1_566
O1 Eu1 Nb1 35.2644 5_555 . 1_555
O1 Eu1 Nb1 90 5_555 . 1_655
O1 Eu1 Nb1 35.2644 5_555 . 1_565
O1 Eu1 Nb1 90 5_555 . 1_665
O1 Eu1 Nb1 90 5_555 . 1_556
O1 Eu1 Nb1 144.7356 5_555 . 1_656
O1 Eu1 Nb1 90 5_555 . 1_566
O1 Eu1 Nb1 144.7356 5_555 . 1_666
O1 Eu1 O1 120 9_555 . 5_655
O1 Eu1 O1 90 9_555 . 9_655
O1 Eu1 O1 120 9_555 . 1_565
O1 Eu1 O1 90 9_555 . 9_565
O1 Eu1 O1 180 9_555 . 9_665
O1 Eu1 O1 60 9_555 . 1_556
O1 Eu1 O1 60 9_555 . 5_556
O1 Eu1 O1 120 9_555 . 5_656
O1 Eu1 O1 120 9_555 . 1_566
O1 Eu1 Nb1 35.2644 9_555 . 1_555
O1 Eu1 Nb1 90 9_555 . 1_655
O1 Eu1 Nb1 90 9_555 . 1_565
O1 Eu1 Nb1 144.7356 9_555 . 1_665
O1 Eu1 Nb1 35.2644 9_555 . 1_556
O1 Eu1 Nb1 90 9_555 . 1_656
O1 Eu1 Nb1 90 9_555 . 1_566
O1 Eu1 Nb1 144.7356 9_555 . 1_666
O1 Eu1 O1 60 5_655 . 9_655
O1 Eu1 O1 60 5_655 . 1_565
O1 Eu1 O1 120 5_655 . 9_565
O1 Eu1 O1 60 5_655 . 9_665
O1 Eu1 O1 120 5_655 . 1_556
O1 Eu1 O1 180 5_655 . 5_556
O1 Eu1 O1 90 5_655 . 5_656
O1 Eu1 O1 120 5_655 . 1_566
O1 Eu1 Nb1 90 5_655 . 1_555
O1 Eu1 Nb1 35.2644 5_655 . 1_655
O1 Eu1 Nb1 90 5_655 . 1_565
O1 Eu1 Nb1 35.2644 5_655 . 1_665
O1 Eu1 Nb1 144.7356 5_655 . 1_556
O1 Eu1 Nb1 90 5_655 . 1_656
O1 Eu1 Nb1 144.7356 5_655 . 1_566
O1 Eu1 Nb1 90 5_655 . 1_666
O1 Eu1 O1 120 9_655 . 1_565
O1 Eu1 O1 180 9_655 . 9_565
O1 Eu1 O1 90 9_655 . 9_665
O1 Eu1 O1 60 9_655 . 1_556
O1 Eu1 O1 120 9_655 . 5_556
O1 Eu1 O1 60 9_655 . 5_656
O1 Eu1 O1 120 9_655 . 1_566
O1 Eu1 Nb1 90 9_655 . 1_555
O1 Eu1 Nb1 35.2644 9_655 . 1_655
O1 Eu1 Nb1 144.7356 9_655 . 1_565
O1 Eu1 Nb1 90 9_655 . 1_665
O1 Eu1 Nb1 90 9_655 . 1_556
O1 Eu1 Nb1 35.2644 9_655 . 1_656
O1 Eu1 Nb1 144.7356 9_655 . 1_566
O1 Eu1 Nb1 90 9_655 . 1_666
O1 Eu1 O1 60 1_565 . 9_565
O1 Eu1 O1 60 1_565 . 9_665
O1 Eu1 O1 180 1_565 . 1_556
O1 Eu1 O1 120 1_565 . 5_556
O1 Eu1 O1 120 1_565 . 5_656
O1 Eu1 O1 90 1_565 . 1_566
O1 Eu1 Nb1 90 1_565 . 1_555
O1 Eu1 Nb1 90 1_565 . 1_655
O1 Eu1 Nb1 35.2644 1_565 . 1_565
O1 Eu1 Nb1 35.2644 1_565 . 1_665
O1 Eu1 Nb1 144.7356 1_565 . 1_556
O1 Eu1 Nb1 144.7356 1_565 . 1_656
O1 Eu1 Nb1 90 1_565 . 1_566
O1 Eu1 Nb1 90 1_565 . 1_666
O1 Eu1 O1 90 9_565 . 9_665
O1 Eu1 O1 120 9_565 . 1_556
O1 Eu1 O1 60 9_565 . 5_556
O1 Eu1 O1 120 9_565 . 5_656
O1 Eu1 O1 60 9_565 . 1_566
O1 Eu1 Nb1 90 9_565 . 1_555
O1 Eu1 Nb1 144.7356 9_565 . 1_655
O1 Eu1 Nb1 35.2644 9_565 . 1_565
O1 Eu1 Nb1 90 9_565 . 1_665
O1 Eu1 Nb1 90 9_565 . 1_556
O1 Eu1 Nb1 144.7356 9_565 . 1_656
O1 Eu1 Nb1 35.2644 9_565 . 1_566
O1 Eu1 Nb1 90 9_565 . 1_666
O1 Eu1 O1 120 9_665 . 1_556
O1 Eu1 O1 120 9_665 . 5_556
O1 Eu1 O1 60 9_665 . 5_656
O1 Eu1 O1 60 9_665 . 1_566
O1 Eu1 Nb1 144.7356 9_665 . 1_555
O1 Eu1 Nb1 90 9_665 . 1_655
O1 Eu1 Nb1 90 9_665 . 1_565
O1 Eu1 Nb1 35.2644 9_665 . 1_665
O1 Eu1 Nb1 144.7356 9_665 . 1_556
O1 Eu1 Nb1 90 9_665 . 1_656
O1 Eu1 Nb1 90 9_665 . 1_566
O1 Eu1 Nb1 35.2644 9_665 . 1_666
O1 Eu1 O1 60 1_556 . 5_556
O1 Eu1 O1 60 1_556 . 5_656
O1 Eu1 O1 90 1_556 . 1_566
O1 Eu1 Nb1 90 1_556 . 1_555
O1 Eu1 Nb1 90 1_556 . 1_655
O1 Eu1 Nb1 144.7356 1_556 . 1_565
O1 Eu1 Nb1 144.7356 1_556 . 1_665
O1 Eu1 Nb1 35.2644 1_556 . 1_556
O1 Eu1 Nb1 35.2644 1_556 . 1_656
O1 Eu1 Nb1 90 1_556 . 1_566
O1 Eu1 Nb1 90 1_556 . 1_666
O1 Eu1 O1 90 5_556 . 5_656
O1 Eu1 O1 60 5_556 . 1_566
O1 Eu1 Nb1 90 5_556 . 1_555
O1 Eu1 Nb1 144.7356 5_556 . 1_655
O1 Eu1 Nb1 90 5_556 . 1_565
O1 Eu1 Nb1 144.7356 5_556 . 1_665
O1 Eu1 Nb1 35.2644 5_556 . 1_556
O1 Eu1 Nb1 90 5_556 . 1_656
O1 Eu1 Nb1 35.2644 5_556 . 1_566
O1 Eu1 Nb1 90 5_556 . 1_666
O1 Eu1 O1 60 5_656 . 1_566
O1 Eu1 Nb1 144.7356 5_656 . 1_555
O1 Eu1 Nb1 90 5_656 . 1_655
O1 Eu1 Nb1 144.7356 5_656 . 1_565
O1 Eu1 Nb1 90 5_656 . 1_665
O1 Eu1 Nb1 90 5_656 . 1_556
O1 Eu1 Nb1 35.2644 5_656 . 1_656
O1 Eu1 Nb1 90 5_656 . 1_566
O1 Eu1 Nb1 35.2644 5_656 . 1_666
O1 Eu1 Nb1 144.7356 1_566 . 1_555
O1 Eu1 Nb1 144.7356 1_566 . 1_655
O1 Eu1 Nb1 90 1_566 . 1_565
O1 Eu1 Nb1 90 1_566 . 1_665
O1 Eu1 Nb1 90 1_566 . 1_556
O1 Eu1 Nb1 90 1_566 . 1_656
O1 Eu1 Nb1 35.2644 1_566 . 1_566
O1 Eu1 Nb1 35.2644 1_566 . 1_666
Nb1 Eu1 Nb1 70.5288 1_555 . 1_655
Nb1 Eu1 Nb1 70.5288 1_555 . 1_565
Nb1 Eu1 Nb1 109.4712 1_555 . 1_665
Nb1 Eu1 Nb1 70.5288 1_555 . 1_556
Nb1 Eu1 Nb1 109.4712 1_555 . 1_656
Nb1 Eu1 Nb1 109.4712 1_555 . 1_566
Nb1 Eu1 Nb1 180 1_555 . 1_666
Nb1 Eu1 Nb1 109.4712 1_655 . 1_565
Nb1 Eu1 Nb1 70.5288 1_655 . 1_665
Nb1 Eu1 Nb1 109.4712 1_655 . 1_556
Nb1 Eu1 Nb1 70.5288 1_655 . 1_656
Nb1 Eu1 Nb1 180 1_655 . 1_566
Nb1 Eu1 Nb1 109.4712 1_655 . 1_666
Nb1 Eu1 Nb1 70.5288 1_565 . 1_665
Nb1 Eu1 Nb1 109.4712 1_565 . 1_556
Nb1 Eu1 Nb1 180 1_565 . 1_656
Nb1 Eu1 Nb1 70.5288 1_565 . 1_566
Nb1 Eu1 Nb1 109.4712 1_565 . 1_666
Nb1 Eu1 Nb1 180 1_665 . 1_556
Nb1 Eu1 Nb1 109.4712 1_665 . 1_656
Nb1 Eu1 Nb1 109.4712 1_665 . 1_566
Nb1 Eu1 Nb1 70.5288 1_665 . 1_666
Nb1 Eu1 Nb1 70.5288 1_556 . 1_656
Nb1 Eu1 Nb1 70.5288 1_556 . 1_566
Nb1 Eu1 Nb1 109.4712 1_556 . 1_666
Nb1 Eu1 Nb1 109.4712 1_656 . 1_566
Nb1 Eu1 Nb1 70.5288 1_656 . 1_666
Nb1 Eu1 Nb1 70.5288 1_566 . 1_666
O1 Nb1 O1 180 1_555 . 1_455
O1 Nb1 O1 90 1_555 . 5_555
O1 Nb1 O1 90 1_555 . 5_545
O1 Nb1 O1 90 1_555 . 9_555
O1 Nb1 O1 90 1_555 . 9_554
O1 Nb1 Eu1 54.7356 1_555 . 1_555
O1 Nb1 Eu1 125.2644 1_555 . 1_444
O1 Nb1 Eu1 125.2644 1_555 . 1_445
O1 Nb1 Eu1 54.7356 1_555 . 1_554
O1 Nb1 Eu1 125.2644 1_555 . 1_454
O1 Nb1 Eu1 54.7356 1_555 . 1_545
O1 Nb1 Eu1 54.7356 1_555 . 1_544
O1 Nb1 Eu1 125.2644 1_555 . 1_455
O1 Nb1 O1 90 1_455 . 5_555
O1 Nb1 O1 90 1_455 . 5_545
O1 Nb1 O1 90 1_455 . 9_555
O1 Nb1 O1 90 1_455 . 9_554
O1 Nb1 Eu1 125.2644 1_455 . 1_555
O1 Nb1 Eu1 54.7356 1_455 . 1_444
O1 Nb1 Eu1 54.7356 1_455 . 1_445
O1 Nb1 Eu1 125.2644 1_455 . 1_554
O1 Nb1 Eu1 54.7356 1_455 . 1_454
O1 Nb1 Eu1 125.2644 1_455 . 1_545
O1 Nb1 Eu1 125.2644 1_455 . 1_544
O1 Nb1 Eu1 54.7356 1_455 . 1_455
O1 Nb1 O1 180 5_555 . 5_545
O1 Nb1 O1 90 5_555 . 9_555
O1 Nb1 O1 90 5_555 . 9_554
O1 Nb1 Eu1 54.7356 5_555 . 1_555
O1 Nb1 Eu1 125.2644 5_555 . 1_444
O1 Nb1 Eu1 125.2644 5_555 . 1_445
O1 Nb1 Eu1 54.7356 5_555 . 1_554
O1 Nb1 Eu1 54.7356 5_555 . 1_454
O1 Nb1 Eu1 125.2644 5_555 . 1_545
O1 Nb1 Eu1 125.2644 5_555 . 1_544
O1 Nb1 Eu1 54.7356 5_555 . 1_455
O1 Nb1 O1 90 5_545 . 9_555
O1 Nb1 O1 90 5_545 . 9_554
O1 Nb1 Eu1 125.2644 5_545 . 1_555
O1 Nb1 Eu1 54.7356 5_545 . 1_444
O1 Nb1 Eu1 54.7356 5_545 . 1_445
O1 Nb1 Eu1 125.2644 5_545 . 1_554
O1 Nb1 Eu1 125.2644 5_545 . 1_454
O1 Nb1 Eu1 54.7356 5_545 . 1_545
O1 Nb1 Eu1 54.7356 5_545 . 1_544
O1 Nb1 Eu1 125.2644 5_545 . 1_455
O1 Nb1 O1 180 9_555 . 9_554
O1 Nb1 Eu1 54.7356 9_555 . 1_555
O1 Nb1 Eu1 125.2644 9_555 . 1_444
O1 Nb1 Eu1 54.7356 9_555 . 1_445
O1 Nb1 Eu1 125.2644 9_555 . 1_554
O1 Nb1 Eu1 125.2644 9_555 . 1_454
O1 Nb1 Eu1 54.7356 9_555 . 1_545
O1 Nb1 Eu1 125.2644 9_555 . 1_544
O1 Nb1 Eu1 54.7356 9_555 . 1_455
O1 Nb1 Eu1 125.2644 9_554 . 1_555
O1 Nb1 Eu1 54.7356 9_554 . 1_444
O1 Nb1 Eu1 125.2644 9_554 . 1_445
O1 Nb1 Eu1 54.7356 9_554 . 1_554
O1 Nb1 Eu1 54.7356 9_554 . 1_454
O1 Nb1 Eu1 125.2644 9_554 . 1_545
O1 Nb1 Eu1 54.7356 9_554 . 1_544
O1 Nb1 Eu1 125.2644 9_554 . 1_455
Eu1 Nb1 Eu1 180 1_555 . 1_444
Eu1 Nb1 Eu1 109.4712 1_555 . 1_445
Eu1 Nb1 Eu1 70.5288 1_555 . 1_554
Eu1 Nb1 Eu1 109.4712 1_555 . 1_454
Eu1 Nb1 Eu1 70.5288 1_555 . 1_545
Eu1 Nb1 Eu1 109.4712 1_555 . 1_544
Eu1 Nb1 Eu1 70.5288 1_555 . 1_455
Eu1 Nb1 Eu1 70.5288 1_444 . 1_445
Eu1 Nb1 Eu1 109.4712 1_444 . 1_554
Eu1 Nb1 Eu1 70.5288 1_444 . 1_454
Eu1 Nb1 Eu1 109.4712 1_444 . 1_545
Eu1 Nb1 Eu1 70.5288 1_444 . 1_544
Eu1 Nb1 Eu1 109.4712 1_444 . 1_455
Eu1 Nb1 Eu1 180 1_445 . 1_554
Eu1 Nb1 Eu1 109.4712 1_445 . 1_454
Eu1 Nb1 Eu1 70.5288 1_445 . 1_545
Eu1 Nb1 Eu1 109.4712 1_445 . 1_544
Eu1 Nb1 Eu1 70.5288 1_445 . 1_455
Eu1 Nb1 Eu1 70.5288 1_554 . 1_454
Eu1 Nb1 Eu1 109.4712 1_554 . 1_545
Eu1 Nb1 Eu1 70.5288 1_554 . 1_544
Eu1 Nb1 Eu1 109.4712 1_554 . 1_455
Eu1 Nb1 Eu1 180 1_454 . 1_545
Eu1 Nb1 Eu1 109.4712 1_454 . 1_544
Eu1 Nb1 Eu1 70.5288 1_454 . 1_455
Eu1 Nb1 Eu1 70.5288 1_545 . 1_544
Eu1 Nb1 Eu1 109.4712 1_545 . 1_455
Eu1 Nb1 Eu1 180 1_544 . 1_455
Nb1 O1 Nb1 180 1_555 . 1_655
Nb1 O1 Eu1 90 1_555 . 1_555
Nb1 O1 Eu1 90 1_555 . 1_554
Nb1 O1 Eu1 90 1_555 . 1_545
Nb1 O1 Eu1 90 1_555 . 1_544
Nb1 O1 O1 45 1_555 . 5_555
Nb1 O1 O1 45 1_555 . 5_545
Nb1 O1 O1 45 1_555 . 9_555
Nb1 O1 O1 45 1_555 . 9_554
Nb1 O1 O1 135 1_555 . 5_645
Nb1 O1 O1 135 1_555 . 9_654
Nb1 O1 O1 135 1_555 . 5_655
Nb1 O1 O1 135 1_555 . 9_655
Nb1 O1 Eu1 90 1_655 . 1_555
Nb1 O1 Eu1 90 1_655 . 1_554
Nb1 O1 Eu1 90 1_655 . 1_545
Nb1 O1 Eu1 90 1_655 . 1_544
Nb1 O1 O1 135 1_655 . 5_555
Nb1 O1 O1 135 1_655 . 5_545
Nb1 O1 O1 135 1_655 . 9_555
Nb1 O1 O1 135 1_655 . 9_554
Nb1 O1 O1 45 1_655 . 5_645
Nb1 O1 O1 45 1_655 . 9_654
Nb1 O1 O1 45 1_655 . 5_655
Nb1 O1 O1 45 1_655 . 9_655
Eu1 O1 Eu1 90 1_555 . 1_554
Eu1 O1 Eu1 90 1_555 . 1_545
Eu1 O1 Eu1 180 1_555 . 1_544
Eu1 O1 O1 60 1_555 . 5_555
Eu1 O1 O1 120 1_555 . 5_545
Eu1 O1 O1 60 1_555 . 9_555
Eu1 O1 O1 120 1_555 . 9_554
Eu1 O1 O1 120 1_555 . 5_645
Eu1 O1 O1 120 1_555 . 9_654
Eu1 O1 O1 60 1_555 . 5_655
Eu1 O1 O1 60 1_555 . 9_655
Eu1 O1 Eu1 180 1_554 . 1_545
Eu1 O1 Eu1 90 1_554 . 1_544
Eu1 O1 O1 60 1_554 . 5_555
Eu1 O1 O1 120 1_554 . 5_545
Eu1 O1 O1 120 1_554 . 9_555
Eu1 O1 O1 60 1_554 . 9_554
Eu1 O1 O1 120 1_554 . 5_645
Eu1 O1 O1 60 1_554 . 9_654
Eu1 O1 O1 60 1_554 . 5_655
Eu1 O1 O1 120 1_554 . 9_655
Eu1 O1 Eu1 90 1_545 . 1_544
Eu1 O1 O1 120 1_545 . 5_555
Eu1 O1 O1 60 1_545 . 5_545
Eu1 O1 O1 60 1_545 . 9_555
Eu1 O1 O1 120 1_545 . 9_554
Eu1 O1 O1 60 1_545 . 5_645
Eu1 O1 O1 120 1_545 . 9_654
Eu1 O1 O1 120 1_545 . 5_655
Eu1 O1 O1 60 1_545 . 9_655
Eu1 O1 O1 120 1_544 . 5_555
Eu1 O1 O1 60 1_544 . 5_545
Eu1 O1 O1 120 1_544 . 9_555
Eu1 O1 O1 60 1_544 . 9_554
Eu1 O1 O1 60 1_544 . 5_645
Eu1 O1 O1 60 1_544 . 9_654
Eu1 O1 O1 120 1_544 . 5_655
Eu1 O1 O1 120 1_544 . 9_655
O1 O1 O1 90 5_555 . 5_545
O1 O1 O1 60 5_555 . 9_555
O1 O1 O1 60 5_555 . 9_554
O1 O1 O1 180 5_555 . 5_645
O1 O1 O1 120 5_555 . 9_654
O1 O1 O1 90 5_555 . 5_655
O1 O1 O1 120 5_555 . 9_655
O1 O1 O1 60 5_545 . 9_555
O1 O1 O1 60 5_545 . 9_554
O1 O1 O1 90 5_545 . 5_645
O1 O1 O1 120 5_545 . 9_654
O1 O1 O1 180 5_545 . 5_655
O1 O1 O1 120 5_545 . 9_655
O1 O1 O1 90 9_555 . 9_554
O1 O1 O1 120 9_555 . 5_645
O1 O1 O1 180 9_555 . 9_654
O1 O1 O1 120 9_555 . 5_655
O1 O1 O1 90 9_555 . 9_655
O1 O1 O1 120 9_554 . 5_645
O1 O1 O1 90 9_554 . 9_654
O1 O1 O1 120 9_554 . 5_655
O1 O1 O1 180 9_554 . 9_655
O1 O1 O1 60 5_645 . 9_654
O1 O1 O1 90 5_645 . 5_655
O1 O1 O1 60 5_645 . 9_655
O1 O1 O1 60 9_654 . 5_655
O1 O1 O1 90 9_654 . 9_655
O1 O1 O1 60 5_655 . 9_655

loop_
_geom_bond_atom_site_label_1
_geom_bond_atom_site_label_2
_geom_bond_distance
_geom_bond_site_symmetry_1
_geom_bond_site_symmetry_2
Eu1 O1 2.84790(10) . 1_555
Eu1 O1 2.84790(10) . 5_555
Eu1 O1 2.84790(10) . 9_555
Eu1 O1 2.84790(10) . 5_655
Eu1 O1 2.84790(10) . 9_655
Eu1 O1 2.84790(10) . 1_565
Eu1 O1 2.84790(10) . 9_565
Eu1 O1 2.84790(10) . 9_665
Eu1 O1 2.84790(10) . 1_556
Eu1 O1 2.84790(10) . 5_556
Eu1 O1 2.84790(10) . 5_656
Eu1 O1 2.84790(10) . 1_566
Eu1 Nb1 3.48790(10) . 1_555
Eu1 Nb1 3.48790(10) . 1_655
Eu1 Nb1 3.48790(10) . 1_565
Eu1 Nb1 3.48790(10) . 1_665
Eu1 Nb1 3.48790(10) . 1_556
Eu1 Nb1 3.48790(10) . 1_656
Eu1 Nb1 3.48790(10) . 1_566
Eu1 Nb1 3.48790(10) . 1_666
Nb1 O1 2.01380(10) . 1_555
Nb1 O1 2.01380(10) . 1_455
Nb1 O1 2.01380(10) . 5_555
Nb1 O1 2.01380(10) . 5_545
Nb1 O1 2.01380(10) . 9_555
Nb1 O1 2.01380(10) . 9_554
Nb1 Eu1 3.48790(10) . 1_555
Nb1 Eu1 3.48790(10) . 1_444
Nb1 Eu1 3.48790(10) . 1_445
Nb1 Eu1 3.48790(10) . 1_554
Nb1 Eu1 3.48790(10) . 1_454
Nb1 Eu1 3.48790(10) . 1_545
Nb1 Eu1 3.48790(10) . 1_544
Nb1 Eu1 3.48790(10) . 1_455
O1 Nb1 2.01380(10) . 1_555
O1 Nb1 2.01380(10) . 1_655
O1 Eu1 2.84790(10) . 1_555
O1 Eu1 2.84790(10) . 1_554
O1 Eu1 2.84790(10) . 1_545
O1 Eu1 2.84790(10) . 1_544
O1 O1 2.84790(10) . 5_555
O1 O1 2.84790(10) . 5_545
O1 O1 2.84790(10) . 9_555
O1 O1 2.84790(10) . 9_554
O1 O1 2.84790(10) . 5_645
O1 O1 2.84790(10) . 9_654
O1 O1 2.84790(10) . 5_655
O1 O1 2.84790(10) . 9_655
